data_7061526
loop_
_publ_author_name
'Liu, Xueyan'
'Sun, Jing'
'Yan, Chao-Guo'

_publ_section_title
;
 Convenient construction of polycyclic architectures via multicomponent
 reaction of amino acids, dialkyl but-2-ynedioates and
 2-(o-hydroxyarylidene)-1,3-indanediones
;
_journal_issue 24
_journal_name_full 'New Journal of Chemistry'
_journal_page_first 11877
_journal_page_last 11882
_journal_paper_doi 10.1039/D2NJ01135B
_journal_volume 46
_journal_year 2022
_chemical_formula_moiety 'C26 H23 N O8'
_chemical_formula_sum 'C26 H23 N O8'
_chemical_formula_weight 477.45
_space_group_crystal_system triclinic
_space_group_IT_number 2
_space_group_name_Hall '-P 1'
_space_group_name_H-M_alt 'P -1'
_atom_sites_solution_hydrogens mixed
_audit_creation_method SHELXL-2014/7
_audit_update_record
;
2022-05-18 deposited with the CCDC.	2022-05-20 downloaded from the CCDC.
;
_cell_angle_alpha 78.660(4)
_cell_angle_beta 87.713(4)
_cell_angle_gamma 64.648(4)
_cell_formula_units_Z 2
_cell_length_a 9.6614(13)
_cell_length_b 10.9894(14)
_cell_length_c 12.1915(15)
_cell_measurement_reflns_used 7874
_cell_measurement_temperature 296(2)
_cell_measurement_theta_max 27.47
_cell_measurement_theta_min 2.34
_cell_volume 1145.5(3)
_computing_cell_refinement 'Bruker SAINT'
_computing_data_collection 'Bruker APEX2'
_computing_data_reduction 'Bruker SAINT'
_computing_molecular_graphics 'Bruker SHELXTL'
_computing_publication_material 'Bruker SHELXTL'
_computing_structure_refinement 'SHELXL-2014/7 (Sheldrick, 2014)'
_computing_structure_solution 'SHELXS-97 (Sheldrick 2008)'
_diffrn_ambient_temperature 296(2)
_diffrn_measured_fraction_theta_full 0.977
_diffrn_measured_fraction_theta_max 0.978
_diffrn_measurement_device_type 'Bruker APEX-II CCD'
_diffrn_measurement_method '\f and \w scans'
_diffrn_radiation_type MoK\a
_diffrn_radiation_wavelength 0.71073
_diffrn_reflns_av_R_equivalents 0.0391
_diffrn_reflns_av_unetI/netI 0.0428
_diffrn_reflns_Laue_measured_fraction_full 0.977
_diffrn_reflns_Laue_measured_fraction_max 0.978
_diffrn_reflns_limit_h_max 11
_diffrn_reflns_limit_h_min -11
_diffrn_reflns_limit_k_max 13
_diffrn_reflns_limit_k_min -13
_diffrn_reflns_limit_l_max 14
_diffrn_reflns_limit_l_min -15
_diffrn_reflns_number 14176
_diffrn_reflns_point_group_measured_fraction_full 0.977
_diffrn_reflns_point_group_measured_fraction_max 0.978
_diffrn_reflns_theta_full 25.242
_diffrn_reflns_theta_max 25.999
_diffrn_reflns_theta_min 2.336
_exptl_absorpt_coefficient_mu 0.104
_exptl_absorpt_correction_T_max 0.7455
_exptl_absorpt_correction_T_min 0.6840
_exptl_absorpt_correction_type multi-scan
_exptl_absorpt_process_details sadabs
_exptl_crystal_colour colorless
_exptl_crystal_density_diffrn 1.384
_exptl_crystal_description block
_exptl_crystal_F_000 500
_exptl_crystal_size_max 0.240
_exptl_crystal_size_mid 0.220
_exptl_crystal_size_min 0.180
_refine_diff_density_max 0.272
_refine_diff_density_min -0.214
_refine_diff_density_rms 0.057
_refine_ls_extinction_method none
_refine_ls_goodness_of_fit_ref 1.070
_refine_ls_hydrogen_treatment mixed
_refine_ls_matrix_type full
_refine_ls_number_parameters 322
_refine_ls_number_reflns 4408
_refine_ls_number_restraints 1
_refine_ls_restrained_S_all 1.070
_refine_ls_R_factor_all 0.0827
_refine_ls_R_factor_gt 0.0646
_refine_ls_shift/su_max 0.000
_refine_ls_shift/su_mean 0.000
_refine_ls_structure_factor_coef Fsqd
_refine_ls_weighting_details 'w=1/[\s^2^(Fo^2^)+(0.0402P)^2^+2.0437P] where P=(Fo^2^+2Fc^2^)/3'
_refine_ls_weighting_scheme calc
_refine_ls_wR_factor_gt 0.1623
_refine_ls_wR_factor_ref 0.1715
_reflns_Friedel_coverage 0.000
_reflns_number_gt 3415
_reflns_number_total 4408
_reflns_threshold_expression 'I > 2\s(I)'
_cod_data_source_file d2nj01135b2.cif
_cod_data_source_block 4g
_cod_depositor_comments 'Adding full bibliography for 7061522--7061528.cif.'
_cod_database_code 7061526
_shelx_shelxl_version_number 2014/7
_shelx_space_group_comment
; 
The symmetry employed for this shelxl refinement is uniquely defined 
by the following loop, which should always be used as a source of 
symmetry information in preference to the above space-group names. 
They are only intended as comments. 
;
_shelx_estimated_absorpt_t_min 0.976
_shelx_estimated_absorpt_t_max 0.982

loop_
_space_group_symop_operation_xyz
'x, y, z'
'-x, -y, -z'

loop_
_atom_site_label
_atom_site_type_symbol
_atom_site_fract_x
_atom_site_fract_y
_atom_site_fract_z
_atom_site_U_iso_or_equiv
_atom_site_adp_type
_atom_site_occupancy
_atom_site_site_symmetry_order
_atom_site_calc_flag
_atom_site_refinement_flags_posn
_atom_site_refinement_flags_adp
_atom_site_refinement_flags_occupancy
_atom_site_disorder_assembly
_atom_site_disorder_group
C1 C 0.4159(3) 0.2103(3) 0.3152(2) 0.0310(6) Uani 1 1 d . . . . .
C2 C 0.3538(3) 0.2206(3) 0.4271(2) 0.0313(6) Uani 1 1 d . . . . .
C3 C 0.4327(4) 0.1731(3) 0.5309(3) 0.0405(7) Uani 1 1 d . . . . .
H3 H 0.5392 0.1275 0.5369 0.049 Uiso 1 1 calc R U . . .
C4 C 0.3484(5) 0.1956(4) 0.6243(3) 0.0469(9) Uani 1 1 d . . . . .
H4 H 0.3983 0.1629 0.6949 0.056 Uiso 1 1 calc R U . . .
C5 C 0.1901(4) 0.2663(4) 0.6148(3) 0.0455(8) Uani 1 1 d . . . . .
H5 H 0.1358 0.2827 0.6791 0.055 Uiso 1 1 calc R U . . .
C6 C 0.1113(4) 0.3130(3) 0.5122(3) 0.0393(7) Uani 1 1 d . . . . .
H6 H 0.0049 0.3600 0.5063 0.047 Uiso 1 1 calc R U . . .
C7 C 0.1956(3) 0.2876(3) 0.4183(2) 0.0308(6) Uani 1 1 d . . . . .
C8 C 0.1377(3) 0.3214(3) 0.2982(2) 0.0293(6) Uani 1 1 d . . . . .
C9 C 0.2813(3) 0.2676(3) 0.2291(2) 0.0286(6) Uani 1 1 d . . . . .
C10 C 0.2852(3) 0.1552(3) 0.1688(2) 0.0292(6) Uani 1 1 d . . . . .
H10 H 0.3916 0.0974 0.1544 0.035 Uiso 1 1 calc R U . . .
C11 C 0.2162(3) 0.0671(3) 0.2353(2) 0.0320(7) Uani 1 1 d . . . . .
C12 C 0.2682(4) -0.0715(3) 0.2380(3) 0.0422(8) Uani 1 1 d . . . . .
H12 H 0.3554 -0.1165 0.2005 0.051 Uiso 1 1 calc R U . . .
C13 C 0.1927(5) -0.1445(4) 0.2957(3) 0.0597(11) Uani 1 1 d . . . . .
H13 H 0.2288 -0.2380 0.2973 0.072 Uiso 1 1 calc R U . . .
C14 C 0.0634(6) -0.0773(5) 0.3507(4) 0.0665(12) Uani 1 1 d . . . . .
H14 H 0.0118 -0.1261 0.3888 0.080 Uiso 1 1 calc R U . . .
C15 C 0.0094(5) 0.0603(4) 0.3505(3) 0.0532(9) Uani 1 1 d . . . . .
H15 H -0.0771 0.1048 0.3888 0.064 Uiso 1 1 calc R U . . .
C16 C 0.0864(4) 0.1310(3) 0.2920(2) 0.0342(7) Uani 1 1 d . . . . .
C17 C 0.1956(4) 0.2412(3) 0.0558(2) 0.0363(7) Uani 1 1 d . . . . .
H17 H 0.0855 0.2690 0.0639 0.044 Uiso 1 1 calc R U . . .
C18 C 0.2512(4) 0.1565(4) -0.0337(2) 0.0405(8) Uani 1 1 d . . . . .
C19 C 0.2437(6) -0.0288(5) -0.1000(4) 0.0666(12) Uani 1 1 d . . . . .
H19A H 0.3549 -0.0726 -0.0975 0.080 Uiso 1 1 calc R U . . .
H19B H 0.2072 0.0192 -0.1763 0.080 Uiso 1 1 calc R U . . .
C20 C 0.1855(6) -0.1321(5) -0.0655(4) 0.0762(14) Uani 1 1 d . . . . .
H20A H 0.2176 -0.1759 0.0112 0.114 Uiso 1 1 calc R U . . .
H20B H 0.2250 -0.1995 -0.1120 0.114 Uiso 1 1 calc R U . . .
H20C H 0.0755 -0.0888 -0.0731 0.114 Uiso 1 1 calc R U . . .
C21 C 0.1225(4) 0.5104(3) 0.1678(3) 0.0407(8) Uani 1 1 d . . . . .
C22 C 0.2634(4) 0.3912(3) 0.1350(2) 0.0361(7) Uani 1 1 d . . . . .
C23 C 0.3973(4) 0.4306(4) 0.1180(3) 0.0453(8) Uani 1 1 d . . . . .
H23A H 0.4875 0.3521 0.1033 0.054 Uiso 1 1 calc R U . . .
H23B H 0.3734 0.5038 0.0525 0.054 Uiso 1 1 calc R U . . .
C24 C 0.4339(4) 0.4772(4) 0.2162(3) 0.0456(8) Uani 1 1 d . . . . .
C25 C 0.6111(6) 0.5371(6) 0.2932(5) 0.0839(16) Uani 1 1 d . . . . .
H25A H 0.5236 0.6161 0.3103 0.101 Uiso 1 1 calc R U . . .
H25B H 0.6898 0.5667 0.2665 0.101 Uiso 1 1 calc R U . . .
C26 C 0.6703(5) 0.4313(6) 0.3965(5) 0.0931(18) Uani 1 1 d . . . . .
H26A H 0.5906 0.4061 0.4263 0.140 Uiso 1 1 calc R U . . .
H26B H 0.7034 0.4671 0.4507 0.140 Uiso 1 1 calc R U . . .
H26C H 0.7553 0.3518 0.3798 0.140 Uiso 1 1 calc R U . . .
N1 N 0.2266(4) 0.3613(3) 0.0314(2) 0.0516(8) Uani 1 1 d D . . . .
H1 H 0.297(5) 0.356(6) -0.017(4) 0.11(2) Uiso 1 1 d D . . . .
O1 O 0.5489(2) 0.1636(2) 0.29286(19) 0.0454(6) Uani 1 1 d . . . . .
O2 O 0.0267(2) 0.2719(2) 0.28521(18) 0.0366(5) Uani 1 1 d . . . . .
O3 O 0.3447(4) 0.1645(4) -0.0997(2) 0.0720(9) Uani 1 1 d . . . . .
O4 O 0.1911(3) 0.0680(2) -0.02519(19) 0.0447(6) Uani 1 1 d . . . . .
O5 O 0.0573(2) 0.4656(2) 0.25769(18) 0.0400(5) Uani 1 1 d . . . . .
O6 O 0.0706(3) 0.6280(3) 0.1230(2) 0.0597(7) Uani 1 1 d . . . . .
O7 O 0.3531(3) 0.5023(3) 0.2932(2) 0.0510(6) Uani 1 1 d . . . . .
O8 O 0.5653(4) 0.4882(3) 0.2051(3) 0.0756(9) Uani 1 1 d . . . . .

loop_
_atom_site_aniso_label
_atom_site_aniso_U_11
_atom_site_aniso_U_22
_atom_site_aniso_U_33
_atom_site_aniso_U_23
_atom_site_aniso_U_13
_atom_site_aniso_U_12
C1 0.0341(16) 0.0302(15) 0.0318(15) -0.0091(12) 0.0016(12) -0.0155(13)
C2 0.0398(17) 0.0293(15) 0.0277(15) -0.0060(12) 0.0007(12) -0.0171(13)
C3 0.0473(19) 0.0417(18) 0.0329(17) -0.0060(14) -0.0060(14) -0.0194(15)
C4 0.071(2) 0.050(2) 0.0261(16) -0.0064(15) -0.0025(15) -0.0321(19)
C5 0.069(2) 0.053(2) 0.0280(16) -0.0155(15) 0.0145(16) -0.0373(19)
C6 0.0454(18) 0.0403(18) 0.0386(17) -0.0153(14) 0.0127(14) -0.0222(15)
C7 0.0408(17) 0.0288(15) 0.0274(15) -0.0072(12) 0.0039(12) -0.0187(13)
C8 0.0330(15) 0.0257(14) 0.0307(15) -0.0051(12) 0.0023(12) -0.0144(12)
C9 0.0344(15) 0.0304(15) 0.0248(14) -0.0059(12) 0.0025(12) -0.0175(13)
C10 0.0346(15) 0.0322(15) 0.0245(14) -0.0070(12) 0.0018(12) -0.0171(13)
C11 0.0392(17) 0.0357(16) 0.0256(14) -0.0046(12) -0.0040(12) -0.0205(14)
C12 0.052(2) 0.0356(17) 0.0401(18) -0.0048(14) -0.0061(15) -0.0202(15)
C13 0.086(3) 0.041(2) 0.060(2) -0.0037(18) -0.002(2) -0.038(2)
C14 0.094(3) 0.067(3) 0.064(3) -0.007(2) 0.014(2) -0.062(3)
C15 0.065(2) 0.066(2) 0.049(2) -0.0163(19) 0.0167(18) -0.046(2)
C16 0.0419(17) 0.0399(17) 0.0285(15) -0.0053(13) 0.0003(13) -0.0254(14)
C17 0.0490(19) 0.0412(17) 0.0258(15) -0.0051(13) -0.0001(13) -0.0264(15)
C18 0.053(2) 0.056(2) 0.0247(15) -0.0082(14) 0.0023(14) -0.0341(17)
C19 0.092(3) 0.076(3) 0.059(2) -0.042(2) 0.027(2) -0.052(3)
C20 0.089(3) 0.076(3) 0.092(3) -0.051(3) 0.032(3) -0.051(3)
C21 0.0473(19) 0.0374(18) 0.0380(17) -0.0003(14) -0.0098(15) -0.0209(15)
C22 0.0507(19) 0.0373(17) 0.0255(15) -0.0016(13) -0.0009(13) -0.0254(15)
C23 0.062(2) 0.047(2) 0.0408(18) -0.0075(15) 0.0115(16) -0.0384(18)
C24 0.052(2) 0.0396(19) 0.054(2) -0.0096(16) 0.0038(17) -0.0279(17)
C25 0.075(3) 0.101(4) 0.111(4) -0.041(3) -0.001(3) -0.062(3)
C26 0.052(3) 0.103(4) 0.117(5) -0.042(4) -0.013(3) -0.016(3)
N1 0.091(3) 0.0535(18) 0.0268(14) -0.0021(13) -0.0031(15) -0.0486(18)
O1 0.0342(12) 0.0565(15) 0.0450(13) -0.0172(11) 0.0041(10) -0.0162(11)
O2 0.0311(11) 0.0407(12) 0.0430(12) -0.0117(10) 0.0035(9) -0.0187(10)
O3 0.102(2) 0.112(3) 0.0458(15) -0.0363(16) 0.0366(16) -0.080(2)
O4 0.0562(14) 0.0537(14) 0.0398(13) -0.0228(11) 0.0134(11) -0.0333(12)
O5 0.0414(12) 0.0287(11) 0.0424(13) -0.0029(10) -0.0002(10) -0.0095(9)
O6 0.0699(18) 0.0355(14) 0.0613(17) 0.0132(12) -0.0149(14) -0.0190(13)
O7 0.0502(14) 0.0522(15) 0.0586(16) -0.0222(13) 0.0039(12) -0.0248(12)
O8 0.074(2) 0.102(2) 0.091(2) -0.0377(19) 0.0206(17) -0.0688(19)

loop_
_atom_type_symbol
_atom_type_description
_atom_type_scat_dispersion_real
_atom_type_scat_dispersion_imag
_atom_type_scat_source
C C 0.0033 0.0016 'International Tables Vol C Tables 4.2.6.8 and 6.1.1.4'
H H 0.0000 0.0000 'International Tables Vol C Tables 4.2.6.8 and 6.1.1.4'
N N 0.0061 0.0033 'International Tables Vol C Tables 4.2.6.8 and 6.1.1.4'
O O 0.0106 0.0060 'International Tables Vol C Tables 4.2.6.8 and 6.1.1.4'

loop_
_geom_angle_atom_site_label_1
_geom_angle_atom_site_label_2
_geom_angle_atom_site_label_3
_geom_angle
_geom_angle_site_symmetry_1
_geom_angle_site_symmetry_3
_geom_angle_publ_flag
O1 C1 C2 127.2(3) . . ?
O1 C1 C9 124.5(3) . . ?
C2 C1 C9 108.3(2) . . ?
C7 C2 C3 121.0(3) . . ?
C7 C2 C1 110.3(3) . . ?
C3 C2 C1 128.7(3) . . ?
C4 C3 C2 117.9(3) . . ?
C4 C3 H3 121.1 . . ?
C2 C3 H3 121.1 . . ?
C3 C4 C5 120.9(3) . . ?
C3 C4 H4 119.6 . . ?
C5 C4 H4 119.6 . . ?
C6 C5 C4 121.5(3) . . ?
C6 C5 H5 119.3 . . ?
C4 C5 H5 119.3 . . ?
C5 C6 C7 117.8(3) . . ?
C5 C6 H6 121.1 . . ?
C7 C6 H6 121.1 . . ?
C6 C7 C2 121.0(3) . . ?
C6 C7 C8 128.2(3) . . ?
C2 C7 C8 110.8(2) . . ?
O2 C8 O5 103.4(2) . . ?
O2 C8 C7 112.0(2) . . ?
O5 C8 C7 112.1(2) . . ?
O2 C8 C9 115.6(2) . . ?
O5 C8 C9 107.7(2) . . ?
C7 C8 C9 106.1(2) . . ?
C1 C9 C10 110.9(2) . . ?
C1 C9 C8 104.4(2) . . ?
C10 C9 C8 112.4(2) . . ?
C1 C9 C22 118.5(2) . . ?
C10 C9 C22 105.6(2) . . ?
C8 C9 C22 105.1(2) . . ?
C11 C10 C9 112.2(2) . . ?
C11 C10 C17 113.9(2) . . ?
C9 C10 C17 102.2(2) . . ?
C11 C10 H10 109.4 . . ?
C9 C10 H10 109.4 . . ?
C17 C10 H10 109.4 . . ?
C12 C11 C16 118.1(3) . . ?
C12 C11 C10 124.2(3) . . ?
C16 C11 C10 117.6(3) . . ?
C11 C12 C13 120.9(3) . . ?
C11 C12 H12 119.5 . . ?
C13 C12 H12 119.5 . . ?
C14 C13 C12 119.3(4) . . ?
C14 C13 H13 120.3 . . ?
C12 C13 H13 120.3 . . ?
C15 C14 C13 121.2(4) . . ?
C15 C14 H14 119.4 . . ?
C13 C14 H14 119.4 . . ?
C14 C15 C16 118.4(4) . . ?
C14 C15 H15 120.8 . . ?
C16 C15 H15 120.8 . . ?
C15 C16 C11 122.0(3) . . ?
C15 C16 O2 118.7(3) . . ?
C11 C16 O2 119.2(3) . . ?
N1 C17 C18 111.7(3) . . ?
N1 C17 C10 105.7(2) . . ?
C18 C17 C10 109.4(3) . . ?
N1 C17 H17 110.0 . . ?
C18 C17 H17 110.0 . . ?
C10 C17 H17 110.0 . . ?
O3 C18 O4 125.1(3) . . ?
O3 C18 C17 123.9(3) . . ?
O4 C18 C17 110.8(3) . . ?
O4 C19 C20 109.1(3) . . ?
O4 C19 H19A 109.9 . . ?
C20 C19 H19A 109.9 . . ?
O4 C19 H19B 109.9 . . ?
C20 C19 H19B 109.9 . . ?
H19A C19 H19B 108.3 . . ?
C19 C20 H20A 109.5 . . ?
C19 C20 H20B 109.5 . . ?
H20A C20 H20B 109.5 . . ?
C19 C20 H20C 109.5 . . ?
H20A C20 H20C 109.5 . . ?
H20B C20 H20C 109.5 . . ?
O6 C21 O5 121.4(3) . . ?
O6 C21 C22 127.3(3) . . ?
O5 C21 C22 111.3(3) . . ?
N1 C22 C23 109.5(3) . . ?
N1 C22 C21 109.5(3) . . ?
C23 C22 C21 109.7(3) . . ?
N1 C22 C9 106.6(2) . . ?
C23 C22 C9 118.1(3) . . ?
C21 C22 C9 103.1(2) . . ?
C24 C23 C22 113.7(3) . . ?
C24 C23 H23A 108.8 . . ?
C22 C23 H23A 108.8 . . ?
C24 C23 H23B 108.8 . . ?
C22 C23 H23B 108.8 . . ?
H23A C23 H23B 107.7 . . ?
O7 C24 O8 125.1(3) . . ?
O7 C24 C23 123.8(3) . . ?
O8 C24 C23 111.1(3) . . ?
O8 C25 C26 112.7(4) . . ?
O8 C25 H25A 109.0 . . ?
C26 C25 H25A 109.0 . . ?
O8 C25 H25B 109.0 . . ?
C26 C25 H25B 109.0 . . ?
H25A C25 H25B 107.8 . . ?
C25 C26 H26A 109.5 . . ?
C25 C26 H26B 109.5 . . ?
H26A C26 H26B 109.5 . . ?
C25 C26 H26C 109.5 . . ?
H26A C26 H26C 109.5 . . ?
H26B C26 H26C 109.5 . . ?
C17 N1 C22 110.1(2) . . ?
C17 N1 H1 114(4) . . ?
C22 N1 H1 111(4) . . ?
C16 O2 C8 114.6(2) . . ?
C18 O4 C19 117.2(3) . . ?
C21 O5 C8 112.2(2) . . ?
C24 O8 C25 116.5(3) . . ?

loop_
_geom_bond_atom_site_label_1
_geom_bond_atom_site_label_2
_geom_bond_distance
_geom_bond_site_symmetry_2
_geom_bond_publ_flag
C1 O1 1.205(4) . ?
C1 C2 1.473(4) . ?
C1 C9 1.528(4) . ?
C2 C7 1.382(4) . ?
C2 C3 1.390(4) . ?
C3 C4 1.373(5) . ?
C3 H3 0.9300 . ?
C4 C5 1.384(5) . ?
C4 H4 0.9300 . ?
C5 C6 1.377(5) . ?
C5 H5 0.9300 . ?
C6 C7 1.381(4) . ?
C6 H6 0.9300 . ?
C7 C8 1.506(4) . ?
C8 O2 1.421(3) . ?
C8 O5 1.424(3) . ?
C8 C9 1.544(4) . ?
C9 C10 1.544(4) . ?
C9 C22 1.547(4) . ?
C10 C11 1.497(4) . ?
C10 C17 1.557(4) . ?
C10 H10 0.9800 . ?
C11 C12 1.378(4) . ?
C11 C16 1.382(4) . ?
C12 C13 1.382(5) . ?
C12 H12 0.9300 . ?
C13 C14 1.375(6) . ?
C13 H13 0.9300 . ?
C14 C15 1.372(6) . ?
C14 H14 0.9300 . ?
C15 C16 1.379(4) . ?
C15 H15 0.9300 . ?
C16 O2 1.388(4) . ?
C17 N1 1.448(4) . ?
C17 C18 1.506(4) . ?
C17 H17 0.9800 . ?
C18 O3 1.205(4) . ?
C18 O4 1.317(4) . ?
C19 O4 1.450(4) . ?
C19 C20 1.457(6) . ?
C19 H19A 0.9700 . ?
C19 H19B 0.9700 . ?
C20 H20A 0.9600 . ?
C20 H20B 0.9600 . ?
C20 H20C 0.9600 . ?
C21 O6 1.187(4) . ?
C21 O5 1.356(4) . ?
C21 C22 1.537(5) . ?
C22 N1 1.460(4) . ?
C22 C23 1.526(4) . ?
C23 C24 1.501(5) . ?
C23 H23A 0.9700 . ?
C23 H23B 0.9700 . ?
C24 O7 1.193(4) . ?
C24 O8 1.325(4) . ?
C25 O8 1.451(5) . ?
C25 C26 1.476(8) . ?
C25 H25A 0.9700 . ?
C25 H25B 0.9700 . ?
C26 H26A 0.9600 . ?
C26 H26B 0.9600 . ?
C26 H26C 0.9600 . ?
N1 H1 0.871(5) . ?
